data_2239293
loop_
_publ_author_name
'Dhieb, Abdelhamid Chiheb'
'Janzen, Daron E.'
'Rzaigui, Mohamed'
'Smirani Sta, Wajda'

_publ_section_title
;
 Trichlorido(1-ethylpiperazin-1-ium)cobalt(II)
;
_journal_issue 5
_journal_name_full 'Acta Crystallographica Section E'
_journal_page_first m166
_journal_paper_doi 10.1107/S1600536814006989
_journal_volume 70
_journal_year 2014
_chemical_formula_iupac '[Co (C6 H15 N2) Cl3]'
_chemical_formula_moiety 'C6 H15 Cl3 Co N2'
_chemical_formula_sum 'C6 H15 Cl3 Co N2'
_chemical_formula_weight 280.49
_chemical_name_systematic
;
Trichlorido(1-ethylpiperazin-1-ium)cobalt(II)
;
_space_group_IT_number 14
_symmetry_cell_setting monoclinic
_symmetry_space_group_name_Hall '-P 2yn'
_symmetry_space_group_name_H-M 'P 1 21/n 1'
_atom_sites_solution_hydrogens geom
_atom_sites_solution_primary direct
_atom_sites_solution_secondary difmap
_cell_angle_alpha 90.0000
_cell_angle_beta 90.524(7)
_cell_angle_gamma 90.0000
_cell_formula_units_Z 4
_cell_length_a 7.421(3)
_cell_length_b 18.160(7)
_cell_length_c 8.691(4)
_cell_measurement_reflns_used 7042
_cell_measurement_temperature 173
_cell_measurement_theta_max 26.47
_cell_measurement_theta_min 3.25
_cell_volume 1171.2(8)
_computing_cell_refinement '<i>CrystalClear-SM Expert</i> (Rigaku, 2011)'
_computing_data_collection '<i>CrystalClear-SM Expert</i> (Rigaku, 2011)'
_computing_data_reduction '<i>CrystalClear-SM Expert</i> (Rigaku, 2011)'
_computing_molecular_graphics 'ORTEP-3 for Windows (Farrugia, 2012)'
_computing_publication_material 'CrystalStructure (Rigaku, 2010)'
_computing_structure_refinement 'SHELXL97 (Sheldrick, 2008)'
_computing_structure_solution 'SIR2004 (Burla <i>et al.</i>, 2005)'
_diffrn_ambient_temperature 173
_diffrn_detector_area_resol_mean 6.849
_diffrn_measured_fraction_theta_full 0.998
_diffrn_measured_fraction_theta_max 0.998
_diffrn_measurement_device_type 'Rigaku XtaLAB mini'
_diffrn_measurement_method \w
_diffrn_radiation_type 'Mo K\a'
_diffrn_radiation_wavelength 0.71075
_diffrn_reflns_av_R_equivalents 0.0245
_diffrn_reflns_limit_h_max 9
_diffrn_reflns_limit_h_min -9
_diffrn_reflns_limit_k_max 22
_diffrn_reflns_limit_k_min -22
_diffrn_reflns_limit_l_max 10
_diffrn_reflns_limit_l_min -10
_diffrn_reflns_number 11015
_diffrn_reflns_theta_full 26.37
_diffrn_reflns_theta_max 26.37
_diffrn_standards_number 0
_exptl_absorpt_coefficient_mu 2.104
_exptl_absorpt_correction_T_max 0.761
_exptl_absorpt_correction_T_min 0.529
_exptl_absorpt_correction_type multi-scan
_exptl_absorpt_process_details '(<i>REQAB</i>; Rigaku, 1998)'
_exptl_crystal_colour Blue
_exptl_crystal_density_diffrn 1.591
_exptl_crystal_density_method 'not measured'
_exptl_crystal_description Prism
_exptl_crystal_F_000 572.00
_exptl_crystal_size_max 0.32
_exptl_crystal_size_mid 0.13
_exptl_crystal_size_min 0.13
_refine_diff_density_max 0.270
_refine_diff_density_min -0.270
_refine_ls_extinction_method none
_refine_ls_goodness_of_fit_ref 1.078
_refine_ls_hydrogen_treatment mixed
_refine_ls_number_parameters 118
_refine_ls_number_reflns 2399
_refine_ls_number_restraints 0
_refine_ls_R_factor_gt 0.0217
_refine_ls_shift/su_max 0.001
_refine_ls_structure_factor_coef Fsqd
_refine_ls_weighting_details 'w = 1/[\s^2^(Fo^2^)+(0.0195P)^2^+0.4000P] where P=(Fo^2^+2Fc^2^)/3'
_refine_ls_weighting_scheme calc
_refine_ls_wR_factor_ref 0.0495
_reflns_number_gt 2099
_reflns_number_total 2399
_reflns_threshold_expression F^2^>2\s(F^2^)
_cod_data_source_file hb7215sup1.cf
_cod_data_source_block I
_cod_original_cell_volume 1171.1(8)
_cod_original_sg_symbol_H-M 'P 21/n'
_cod_database_code 2239293
_cod_database_fobs_code 2239293

loop_
_symmetry_equiv_pos_site_id
_symmetry_equiv_pos_as_xyz
1 +x,+y,+z
2 1/2-x,1/2+y,1/2-z
3 -x,-y,-z
4 1/2+x,1/2-y,1/2+z

loop_
_atom_site_type_symbol
_atom_site_label
_atom_site_fract_x
_atom_site_fract_y
_atom_site_fract_z
_atom_site_U_iso_or_equiv
_atom_site_adp_type
_atom_site_calc_flag
_atom_site_refinement_flags
_atom_site_occupancy
_atom_site_symmetry_multiplicity
Co Co1 0.50887(3) 0.124866(12) -0.13052(2) 0.02446(7) Uani d . 1.0 4
Cl Cl1 0.62618(6) 0.22726(2) -0.24155(5) 0.03456(11) Uani d . 1.0 4
Cl Cl2 0.21414(6) 0.13426(3) -0.07964(6) 0.04714(13) Uani d . 1.0 4
Cl Cl3 0.58634(6) 0.02448(2) -0.27061(5) 0.03491(11) Uani d . 1.0 4
N N1 0.62169(18) 0.11055(8) 0.08596(15) 0.0237(3) Uani d . 1.0 4
N N2 0.87397(18) 0.13728(7) 0.34217(15) 0.0235(3) Uani d . 1.0 4
C C1 0.6034(3) 0.17490(9) 0.19013(19) 0.0301(4) Uani d . 1.0 4
C C2 0.6795(3) 0.15991(10) 0.34991(19) 0.0306(4) Uani d . 1.0 4
C C3 0.8943(3) 0.07188(9) 0.23786(19) 0.0306(4) Uani d . 1.0 4
C C4 0.8130(3) 0.08778(10) 0.07959(19) 0.0318(4) Uani d . 1.0 4
C C5 0.9516(3) 0.12430(10) 0.50161(19) 0.0324(4) Uani d . 1.0 4
C C6 1.1522(3) 0.10910(10) 0.5011(3) 0.0393(5) Uani d . 1.0 4
H H1A 0.4743 0.1880 0.1985 0.0361 Uiso calc R 1.0 4
H H1B 0.6670 0.2176 0.1450 0.0361 Uiso calc R 1.0 4
H H2A 0.6688 0.2048 0.4137 0.0367 Uiso calc R 1.0 4
H H2B 0.6089 0.1203 0.3993 0.0367 Uiso calc R 1.0 4
H H2 0.932(3) 0.1733(10) 0.3034(19) 0.022(5) Uiso d . 1.0 4
H H3A 0.8333 0.0288 0.2837 0.0367 Uiso calc R 1.0 4
H H3B 1.0237 0.0598 0.2272 0.0367 Uiso calc R 1.0 4
H H4A 0.8835 0.1273 0.0298 0.0381 Uiso calc R 1.0 4
H H4B 0.8227 0.0430 0.0151 0.0381 Uiso calc R 1.0 4
H H5A 0.9283 0.1682 0.5660 0.0389 Uiso calc R 1.0 4
H H5B 0.8890 0.0820 0.5490 0.0389 Uiso calc R 1.0 4
H H6A 1.2141 0.1487 0.4461 0.0472 Uiso calc R 1.0 4
H H6B 1.1749 0.0620 0.4497 0.0472 Uiso calc R 1.0 4
H H6C 1.1974 0.1068 0.6073 0.0472 Uiso calc R 1.0 4
H H1 0.566(3) 0.0763(11) 0.128(3) 0.032(6) Uiso d . 1.0 4

loop_
_atom_site_aniso_label
_atom_site_aniso_U_11
_atom_site_aniso_U_22
_atom_site_aniso_U_33
_atom_site_aniso_U_12
_atom_site_aniso_U_13
_atom_site_aniso_U_23
Co1 0.02308(12) 0.02612(12) 0.02421(12) -0.00175(8) 0.00169(8) -0.00177(9)
Cl1 0.0399(3) 0.0238(2) 0.0403(3) 0.00338(17) 0.01486(18) 0.00187(17)
Cl2 0.0227(3) 0.0724(4) 0.0464(3) -0.0018(2) 0.00471(18) -0.0063(3)
Cl3 0.0445(3) 0.0260(3) 0.0344(3) -0.00757(17) 0.01151(18) -0.00670(17)
N1 0.0221(7) 0.0234(8) 0.0257(7) -0.0032(6) 0.0028(6) -0.0002(6)
N2 0.0259(7) 0.0209(7) 0.0238(7) -0.0035(6) 0.0013(6) 0.0001(6)
C1 0.0299(9) 0.0289(9) 0.0314(9) 0.0056(7) -0.0011(7) -0.0051(7)
C2 0.0278(9) 0.0347(10) 0.0294(9) 0.0044(7) 0.0039(7) -0.0085(8)
C3 0.0312(9) 0.0294(9) 0.0312(9) 0.0065(7) -0.0023(7) -0.0069(7)
C4 0.0263(9) 0.0406(11) 0.0285(9) 0.0069(8) 0.0012(7) -0.0075(8)
C5 0.0405(10) 0.0347(10) 0.0220(9) -0.0017(8) -0.0027(7) -0.0003(7)
C6 0.0424(11) 0.0400(11) 0.0354(10) 0.0069(8) -0.0107(8) 0.0022(8)

loop_
_atom_type_symbol
_atom_type_description
_atom_type_scat_dispersion_real
_atom_type_scat_dispersion_imag
_atom_type_scat_source
Co Co 0.3494 0.9721
;
International Tables for Crystallography
(1992, Vol. C, Tables 4.2.6.8 and 6.1.1.4)
;
Cl Cl 0.1484 0.1585
;
International Tables for Crystallography
(1992, Vol. C, Tables 4.2.6.8 and 6.1.1.4)
;
N N 0.0061 0.0033
;
International Tables for Crystallography
(1992, Vol. C, Tables 4.2.6.8 and 6.1.1.4)
;
C C 0.0033 0.0016
;
International Tables for Crystallography
(1992, Vol. C, Tables 4.2.6.8 and 6.1.1.4)
;
H H 0.0000 0.0000
;
International Tables for Crystallography
(1992, Vol. C, Table 6.1.1.4)
;

loop_
_geom_angle_atom_site_label_1
_geom_angle_atom_site_label_2
_geom_angle_atom_site_label_3
_geom_angle
_geom_angle_publ_flag
Cl1 Co1 Cl2 113.57(3) n
Cl1 Co1 Cl3 109.25(4) n
Cl1 Co1 N1 109.61(5) n
Cl2 Co1 Cl3 114.80(2) n
Cl2 Co1 N1 102.57(5) n
Cl3 Co1 N1 106.53(5) n
Co1 N1 C1 114.64(11) n
Co1 N1 C4 112.42(10) n
C1 N1 C4 109.62(13) n
C2 N2 C3 110.19(13) n
C2 N2 C5 111.05(13) n
C3 N2 C5 112.93(13) n
N1 C1 C2 112.39(14) n
N2 C2 C1 110.95(14) n
N2 C3 C4 110.70(14) n
N1 C4 C3 113.02(14) n
N2 C5 C6 113.06(14) n
Co1 N1 H1 107.3(13) no
C1 N1 H1 105.7(14) no
C4 N1 H1 106.6(14) no
C2 N2 H2 107.2(12) no
C3 N2 H2 108.2(12) no
C5 N2 H2 107.0(11) no
N1 C1 H1A 109.127 no
N1 C1 H1B 109.120 no
C2 C1 H1A 109.128 no
C2 C1 H1B 109.129 no
H1A C1 H1B 107.846 no
N2 C2 H2A 109.442 no
N2 C2 H2B 109.452 no
C1 C2 H2A 109.445 no
C1 C2 H2B 109.448 no
H2A C2 H2B 108.051 no
N2 C3 H3A 109.507 no
N2 C3 H3B 109.508 no
C4 C3 H3A 109.504 no
C4 C3 H3B 109.503 no
H3A C3 H3B 108.076 no
N1 C4 H4A 108.972 no
N1 C4 H4B 108.974 no
C3 C4 H4A 108.977 no
C3 C4 H4B 108.982 no
H4A C4 H4B 107.779 no
N2 C5 H5A 108.969 no
N2 C5 H5B 108.974 no
C6 C5 H5A 108.963 no
C6 C5 H5B 108.971 no
H5A C5 H5B 107.768 no
C5 C6 H6A 109.474 no
C5 C6 H6B 109.466 no
C5 C6 H6C 109.477 no
H6A C6 H6B 109.472 no
H6A C6 H6C 109.470 no
H6B C6 H6C 109.468 no

loop_
_geom_bond_atom_site_label_1
_geom_bond_atom_site_label_2
_geom_bond_distance
_geom_bond_publ_flag
Co1 Cl1 2.2720(8) yes
Co1 Cl2 2.2419(10) yes
Co1 Cl3 2.2691(8) yes
Co1 N1 2.0686(15) yes
N1 C1 1.485(3) n
N1 C4 1.480(3) n
N2 C2 1.502(3) n
N2 C3 1.503(3) n
N2 C5 1.514(3) n
C1 C2 1.519(3) n
C3 C4 1.525(3) n
C5 C6 1.514(3) n
N1 H1 0.83(2) no
N2 H2 0.853(18) no
C1 H1A 0.990 no
C1 H1B 0.990 no
C2 H2A 0.990 no
C2 H2B 0.990 no
C3 H3A 0.990 no
C3 H3B 0.990 no
C4 H4A 0.990 no
C4 H4B 0.990 no
C5 H5A 0.990 no
C5 H5B 0.990 no
C6 H6A 0.980 no
C6 H6B 0.980 no
C6 H6C 0.980 no

loop_
_geom_hbond_atom_site_label_D
_geom_hbond_atom_site_label_H
_geom_hbond_atom_site_label_A
_geom_hbond_site_symmetry_A
_geom_hbond_distance_DH
_geom_hbond_distance_HA
_geom_hbond_distance_DA
_geom_hbond_angle_DHA
_geom_hbond_publ_flag
N2 H2 Cl1 4_555 0.854(19) 2.347(18) 3.1794(16) 165.4(15) y
N1 H1 Cl3 3_655 0.83(2) 2.49(2) 3.3192(17) 176.0(17) y

loop_
_geom_torsion_atom_site_label_1
_geom_torsion_atom_site_label_2
_geom_torsion_atom_site_label_3
_geom_torsion_atom_site_label_4
_geom_torsion
_geom_torsion_publ_flag
Cl1 Co1 N1 C1 55.30(9) no
Cl1 Co1 N1 C4 -70.78(9) no
Cl2 Co1 N1 C1 -65.66(8) no
Cl2 Co1 N1 C4 168.27(7) no
Cl3 Co1 N1 C1 173.39(7) no
Cl3 Co1 N1 C4 47.31(9) no
Co1 N1 C1 C2 176.93(8) no
Co1 N1 C4 C3 -176.03(9) no
C1 N1 C4 C3 55.22(17) no
C4 N1 C1 C2 -55.55(16) no
C2 N2 C3 C4 54.82(16) no
C3 N2 C2 C1 -55.64(16) no
C2 N2 C5 C6 -174.02(12) no
C5 N2 C2 C1 178.47(12) no
C3 N2 C5 C6 61.63(17) no
C5 N2 C3 C4 179.64(12) no
N1 C1 C2 N2 56.87(17) no
N2 C3 C4 N1 -55.84(18) no
